data_4515994
loop_
_publ_author_name
'Kalita, Pankaj'
'Goura, Joydeb'
'Herrera, Juan Manuel'
'Colacio, Enrique'
'Chandrasekhar, Vadapalli'

_publ_section_title
;
 Heterometallic Octanuclear
 Ni<sup>II</sup><sub>4</sub>Ln<sup>III</sup><sub>4</sub> (Ln = Y, Gd, Tb,
 Dy, Ho, Er) Complexes Containing
 Ni<sup>II</sup><sub>2</sub>Ln<sup>III</sup><sub>2</sub>O<sub>4</sub>
 Distorted Cubane Motifs: Synthesis, Structure, and Magnetic Properties.
;
_journal_issue 5
_journal_name_full 'ACS omega'
_journal_page_first 5202
_journal_page_last 5211
_journal_paper_doi 10.1021/acsomega.8b00292
_journal_volume 3
_journal_year 2018
_chemical_formula_moiety 'C64 H98 N8 Ni4 O34 Tb4, 2(H O)'
_chemical_formula_sum 'C64 H100 N8 Ni4 O36 Tb4'
_chemical_formula_weight 2428.03
_space_group_crystal_system monoclinic
_space_group_IT_number 14
_space_group_name_Hall '-P 2yn'
_space_group_name_H-M_alt 'P 1 21/n 1'
_atom_sites_solution_hydrogens mixed
_atom_sites_solution_primary dual
_audit_creation_date 2017-10-22
_audit_creation_method
;
Olex2 1.2-alpha
(compiled 2017.07.20 svn.r3457 for OlexSys, GUI svn.r5370)
;
_cell_angle_alpha 90
_cell_angle_beta 96.576(3)
_cell_angle_gamma 90
_cell_formula_units_Z 2
_cell_length_a 12.9219(8)
_cell_length_b 15.5160(10)
_cell_length_c 23.5346(13)
_cell_measurement_reflns_used 9976
_cell_measurement_temperature 100(2)
_cell_measurement_theta_max 24.20
_cell_measurement_theta_min 2.58
_cell_volume 4687.6(5)
_computing_molecular_graphics 'Olex2 (Dolomanov et al., 2009)'
_computing_publication_material 'Olex2 (Dolomanov et al., 2009)'
_computing_structure_refinement 'ShelXL (Sheldrick, 2015)'
_computing_structure_solution 'ShelXT (Sheldrick, 2015)'
_diffrn_ambient_temperature 100(2)
_diffrn_detector 'Bruker APEX2 area detector'
_diffrn_detector_area_resol_mean 7.9
_diffrn_detector_type 'CCD area detector'
_diffrn_measured_fraction_theta_full 0.999
_diffrn_measured_fraction_theta_max 0.996
_diffrn_measurement_device 'three-circle diffractometer'
_diffrn_measurement_device_type 'Bruker APEX-II CCD'
_diffrn_measurement_method '\w and \f scans'
_diffrn_radiation_monochromator graphite
_diffrn_radiation_probe x-ray
_diffrn_radiation_type MoK\a
_diffrn_radiation_wavelength 0.71073
_diffrn_reflns_av_R_equivalents 0.0814
_diffrn_reflns_av_unetI/netI 0.0580
_diffrn_reflns_Laue_measured_fraction_full 0.999
_diffrn_reflns_Laue_measured_fraction_max 0.996
_diffrn_reflns_limit_h_max 17
_diffrn_reflns_limit_h_min -17
_diffrn_reflns_limit_k_max 14
_diffrn_reflns_limit_k_min -20
_diffrn_reflns_limit_l_max 31
_diffrn_reflns_limit_l_min -31
_diffrn_reflns_number 71751
_diffrn_reflns_point_group_measured_fraction_full 0.999
_diffrn_reflns_point_group_measured_fraction_max 0.996
_diffrn_reflns_theta_full 26.000
_diffrn_reflns_theta_max 28.295
_diffrn_reflns_theta_min 2.059
_diffrn_source 'microfocus sealed X-ray tube'
_diffrn_source_type 'Incoatec I\ms'
_diffrn_standards_number 0
_exptl_absorpt_coefficient_mu 3.840
_exptl_absorpt_correction_T_max 0.7457
_exptl_absorpt_correction_T_min 0.5983
_exptl_absorpt_correction_type multi-scan
_exptl_absorpt_process_details
'SADABS-2008/1 (Bruker,2008) was used for absorption correction. wR2(int) was 0.0981 before and 0.0586 after correction. The Ratio of minimum to maximum transmission is 0.8023. The \l/2 correction factor is 0.0015.'
_exptl_crystal_colour green
_exptl_crystal_colour_primary green
_exptl_crystal_density_diffrn 1.720
_exptl_crystal_description block
_exptl_crystal_F_000 2400
_exptl_crystal_size_max 0.16
_exptl_crystal_size_mid 0.13
_exptl_crystal_size_min 0.11
_refine_diff_density_max 2.007
_refine_diff_density_min -1.368
_refine_diff_density_rms 0.201
_refine_ls_extinction_method none
_refine_ls_goodness_of_fit_ref 1.058
_refine_ls_hydrogen_treatment mixed
_refine_ls_matrix_type full
_refine_ls_number_parameters 504
_refine_ls_number_reflns 11609
_refine_ls_number_restraints 4
_refine_ls_restrained_S_all 1.058
_refine_ls_R_factor_all 0.0900
_refine_ls_R_factor_gt 0.0520
_refine_ls_shift/su_max 0.001
_refine_ls_shift/su_mean 0.000
_refine_ls_structure_factor_coef Fsqd
_refine_ls_weighting_details 'w=1/[\s^2^(Fo^2^)+(0.0713P)^2^+19.6597P] where P=(Fo^2^+2Fc^2^)/3'
_refine_ls_weighting_scheme calc
_refine_ls_wR_factor_gt 0.1333
_refine_ls_wR_factor_ref 0.1574
_reflns_Friedel_coverage 0.000
_reflns_number_gt 7993
_reflns_number_total 11609
_reflns_threshold_expression 'I > 2\s(I)'
_cod_data_source_file ao8b00292_si_001.cif
_cod_data_source_block vc_pk_ni4tb4
_cod_database_code 4515994
_shelx_shelxl_version_number 2016/4
_shelx_space_group_comment
;
The symmetry employed for this shelxl refinement is uniquely defined
by the following loop, which should always be used as a source of
symmetry information in preference to the above space-group names.
They are only intended as comments.
;
_shelx_estimated_absorpt_t_max 0.677
_shelx_estimated_absorpt_t_min 0.579
_olex2_refinement_description
;
1. Fixed Uiso
 At 1.2 times of:
  All C(H) groups, All C(H,H) groups, All N(H) groups
 At 1.5 times of:
  All C(H,H,H) groups, All O(H) groups
2. Restrained distances
 H1-O1 = O3-H3 = O2-H2
 0.85 with sigma of 0.002
 O3A-C11A \\sim O3B-C11B
 with sigma of 0.002
3. Uiso/Uaniso restraints and constraints
Uanis(C1A) = Uanis(C2A) = Uanis(C3A) = Uanis(C4A) = Uanis(C5A) = Uanis(C6A)
Uanis(O3A) = Uanis(O3B)
4.a Riding coordinates:
 O3A(H3A), O3B(H3B), C2E(H2EA,H2EB,H2EC), O4(H4)
4.b Ternary CH refined with riding coordinates:
 N2A(H2A), N2B(H2B)
4.c Secondary CH2 refined with riding coordinates:
 C8A(H8AA,H8AB), C8B(H8BA,H8BB), C9A(H9AA,H9AB), C9B(H9BA,H9BB), C10A(H10A,
 H10B), C10B(H10C,H10D), C11A(H11A,H11B), C11B(H11C,H11D)
4.d Aromatic/amide H refined with riding coordinates:
 C3A(H3AA), C3B(H3BA), C4A(H4A), C4B(H4B), C5A(H5A), C5B(H5B), C7A(H7A),
 C7B(H7B)
4.e Idealised Me refined as rotating group:
 C2C(H2CA,H2CB,H2CC), C2D(H2DA,H2DB,H2DC), C2F(H2FA,H2FB,H2FC), C12A(H12A,H12B,
 H12C), C12B(H12D,H12E,H12F)
;
_olex2_submission_special_instructions 'No special instructions were received'

loop_
_space_group_symop_operation_xyz
'x, y, z'
'-x+1/2, y+1/2, -z+1/2'
'-x, -y, -z'
'x-1/2, -y-1/2, z-1/2'

loop_
_atom_site_label
_atom_site_type_symbol
_atom_site_fract_x
_atom_site_fract_y
_atom_site_fract_z
_atom_site_U_iso_or_equiv
_atom_site_adp_type
_atom_site_occupancy
_atom_site_site_symmetry_order
_atom_site_calc_flag
_atom_site_refinement_flags_posn
Tb01 Tb 0.51792(3) 0.31663(2) 0.50294(2) 0.03386(11) Uani 1 1 d .
Tb02 Tb 0.47217(3) 0.50598(2) 0.37969(2) 0.03592(11) Uani 1 1 d .
Ni1 Ni 0.42114(8) 0.28430(6) 0.63275(4) 0.0367(2) Uani 1 1 d .
Ni2 Ni 0.67244(8) 0.30687(6) 0.63686(4) 0.0382(2) Uani 1 1 d .
O1 O 0.4450(5) 0.4361(3) 0.4606(2) 0.0451(13) Uani 1 1 d D
H1 H 0.3790(9) 0.435(8) 0.459(5) 0.10(4) Uiso 1 1 d D
O1A O 0.4576(5) 0.4898(3) 0.7181(2) 0.0484(14) Uani 1 1 d .
O1B O 0.6192(4) 0.1725(3) 0.5038(2) 0.0443(13) Uani 1 1 d .
O1C O 0.4592(5) 0.3641(3) 0.3422(2) 0.0532(15) Uani 1 1 d .
O1D O 0.6416(5) 0.4533(4) 0.3957(3) 0.0549(15) Uani 1 1 d .
O1E O 0.3086(5) 0.2148(4) 0.5815(2) 0.0481(14) Uani 1 1 d .
O1F O 0.7836(4) 0.3875(4) 0.6756(2) 0.0512(14) Uani 1 1 d .
O2 O 0.6294(4) 0.3914(3) 0.5730(2) 0.0356(11) Uani 1 1 d D
H2 H 0.691(2) 0.401(6) 0.565(3) 0.06(3) Uiso 1 1 d D
O2A O 0.5515(4) 0.3599(3) 0.6772(2) 0.0397(12) Uani 1 1 d .
O2B O 0.5412(4) 0.2323(3) 0.5926(2) 0.0365(11) Uani 1 1 d .
O2C O 0.4858(5) 0.2628(4) 0.4086(2) 0.0511(15) Uani 1 1 d .
O2D O 0.6686(5) 0.3515(4) 0.4613(3) 0.0533(15) Uani 1 1 d .
O2E O 0.3642(5) 0.2374(4) 0.4965(2) 0.0520(15) Uani 1 1 d .
O2F O 0.6978(5) 0.5132(4) 0.6663(3) 0.0528(15) Uani 1 1 d .
O3 O 0.4240(4) 0.3816(3) 0.5758(2) 0.0369(11) Uani 1 1 d D
H3 H 0.3622(19) 0.396(4) 0.563(3) 0.03(2) Uiso 1 1 d D
O3A O 0.9154(9) 0.1777(8) 0.5173(6) 0.143(3) Uani 1 1 d D
H3A H 0.926134 0.133969 0.536592 0.215 Uiso 1 1 d R
O3B O 0.1579(9) 0.4610(8) 0.7233(6) 0.143(3) Uani 1 1 d D
H3B H 0.199211 0.440116 0.748676 0.215 Uiso 1 1 d R
N1A N 0.7056(6) 0.2261(4) 0.7036(3) 0.0522(18) Uani 1 1 d .
N1B N 0.4334(6) 0.1872(4) 0.6891(3) 0.0436(15) Uani 1 1 d .
N2A N 0.7954(5) 0.2395(5) 0.6039(3) 0.0496(17) Uani 1 1 d .
H2A H 0.763383 0.193718 0.577634 0.060 Uiso 1 1 calc R
N2B N 0.3049(6) 0.3282(4) 0.6832(3) 0.0477(16) Uani 1 1 d .
H2B H 0.337469 0.371632 0.711122 0.057 Uiso 1 1 calc R
C1A C 0.5683(9) 0.3723(7) 0.7351(4) 0.0674(12) Uani 1 1 d .
C1B C 0.5501(6) 0.1456(5) 0.5898(3) 0.0404(18) Uani 1 1 d .
C1C C 0.4772(7) 0.2887(5) 0.3582(3) 0.0442(19) Uani 1 1 d .
C1D C 0.6970(7) 0.3967(6) 0.4227(4) 0.051(2) Uani 1 1 d .
C1E C 0.2981(7) 0.2121(5) 0.5273(4) 0.0456(19) Uani 1 1 d .
C1F C 0.7758(6) 0.4675(6) 0.6817(4) 0.048(2) Uani 1 1 d .
C2A C 0.5195(9) 0.4426(7) 0.7577(4) 0.0674(12) Uani 1 1 d .
C2B C 0.5970(6) 0.1121(5) 0.5434(3) 0.0424(18) Uani 1 1 d .
C2C C 0.4859(11) 0.2228(6) 0.3122(4) 0.078(4) Uani 1 1 d .
H2CA H 0.552640 0.192526 0.319655 0.117 Uiso 1 1 calc GR
H2CB H 0.482009 0.251642 0.274956 0.117 Uiso 1 1 calc GR
H2CC H 0.428719 0.181260 0.311927 0.117 Uiso 1 1 calc GR
C2D C 0.8075(9) 0.3835(9) 0.4075(6) 0.093(4) Uani 1 1 d .
H2DA H 0.853050 0.366565 0.441812 0.140 Uiso 1 1 calc GR
H2DB H 0.832911 0.437431 0.392376 0.140 Uiso 1 1 calc GR
H2DC H 0.807422 0.338204 0.378488 0.140 Uiso 1 1 calc GR
C2E C 0.1987(8) 0.1743(8) 0.4980(4) 0.079(3) Uani 1 1 d .
H2EA H 0.212491 0.119927 0.481058 0.118 Uiso 1 1 d R
H2EB H 0.170671 0.213647 0.468708 0.118 Uiso 1 1 d R
H2EC H 0.149441 0.166517 0.525118 0.118 Uiso 1 1 d R
C2F C 0.8713(9) 0.5119(7) 0.7092(6) 0.086(4) Uani 1 1 d .
H2FA H 0.909841 0.536441 0.679561 0.129 Uiso 1 1 calc GR
H2FB H 0.915451 0.470288 0.731995 0.129 Uiso 1 1 calc GR
H2FC H 0.851082 0.558121 0.734111 0.129 Uiso 1 1 calc GR
C3A C 0.5370(9) 0.4630(7) 0.8144(4) 0.0674(12) Uani 1 1 d .
H3AA H 0.502449 0.510958 0.828845 0.081 Uiso 1 1 calc R
C3B C 0.6165(8) 0.0247(6) 0.5390(4) 0.057(2) Uani 1 1 d .
H3BA H 0.649283 0.003439 0.507700 0.068 Uiso 1 1 calc R
C4A C 0.6046(9) 0.4141(7) 0.8509(4) 0.0674(12) Uani 1 1 d .
H4A H 0.617978 0.429238 0.890167 0.081 Uiso 1 1 calc R
C4B C 0.5883(9) -0.0322(6) 0.5804(4) 0.063(3) Uani 1 1 d .
H4B H 0.601849 -0.092086 0.577611 0.075 Uiso 1 1 calc R
C5A C 0.6518(9) 0.3443(7) 0.8305(4) 0.0674(12) Uani 1 1 d .
H5A H 0.698280 0.311068 0.855922 0.081 Uiso 1 1 calc R
C5B C 0.5406(8) -0.0007(5) 0.6253(4) 0.059(3) Uani 1 1 d .
H5B H 0.521051 -0.039574 0.653435 0.071 Uiso 1 1 calc R
C6A C 0.6336(9) 0.3199(7) 0.7721(4) 0.0674(12) Uani 1 1 d .
C6B C 0.5204(6) 0.0867(5) 0.6306(3) 0.0439(19) Uani 1 1 d .
C7A C 0.6921(8) 0.2468(6) 0.7542(4) 0.063(3) Uani 1 1 d .
H7A H 0.723683 0.210522 0.783716 0.075 Uiso 1 1 calc R
C7B C 0.4670(7) 0.1127(5) 0.6795(4) 0.048(2) Uani 1 1 d .
H7B H 0.456542 0.069246 0.706715 0.058 Uiso 1 1 calc R
C8A C 0.7792(8) 0.1576(6) 0.6912(4) 0.060(3) Uani 1 1 d .
H8AA H 0.740962 0.109001 0.671187 0.072 Uiso 1 1 calc R
H8AB H 0.817247 0.135652 0.727171 0.072 Uiso 1 1 calc R
C8B C 0.3750(8) 0.2036(7) 0.7380(4) 0.062(3) Uani 1 1 d .
H8BA H 0.417327 0.238754 0.767078 0.075 Uiso 1 1 calc R
H8BB H 0.357509 0.148512 0.755815 0.075 Uiso 1 1 calc R
C9A C 0.8535(7) 0.1955(6) 0.6543(4) 0.061(3) Uani 1 1 d .
H9AA H 0.897982 0.149466 0.641019 0.073 Uiso 1 1 calc R
H9AB H 0.899148 0.237562 0.676693 0.073 Uiso 1 1 calc R
C9B C 0.2765(8) 0.2513(6) 0.7158(4) 0.057(2) Uani 1 1 d .
H9BA H 0.230044 0.213115 0.690742 0.068 Uiso 1 1 calc R
H9BB H 0.239056 0.269553 0.748257 0.068 Uiso 1 1 calc R
C10A C 0.8616(8) 0.2939(8) 0.5709(5) 0.078(3) Uani 1 1 d .
H10A H 0.817352 0.317106 0.537210 0.094 Uiso 1 1 calc R
H10B H 0.886788 0.343487 0.595027 0.094 Uiso 1 1 calc R
C10B C 0.2122(7) 0.3690(7) 0.6496(4) 0.062(2) Uani 1 1 d .
H10C H 0.236693 0.420330 0.630005 0.074 Uiso 1 1 calc R
H10D H 0.184270 0.327850 0.619597 0.074 Uiso 1 1 calc R
C11A C 0.9507(11) 0.2523(9) 0.5509(7) 0.110(5) Uani 1 1 d D
H11A H 1.000505 0.234340 0.583948 0.132 Uiso 1 1 calc R
H11B H 0.986718 0.292823 0.527324 0.132 Uiso 1 1 calc R
C11B C 0.1263(8) 0.3959(8) 0.6809(5) 0.084(4) Uani 1 1 d D
H11C H 0.069021 0.418895 0.653563 0.101 Uiso 1 1 calc R
H11D H 0.099331 0.345120 0.700051 0.101 Uiso 1 1 calc R
C12A C 0.3979(9) 0.5615(6) 0.7406(4) 0.066(3) Uani 1 1 d .
H12A H 0.446012 0.607053 0.755576 0.099 Uiso 1 1 calc GR
H12B H 0.359739 0.539947 0.771414 0.099 Uiso 1 1 calc GR
H12C H 0.348393 0.584781 0.709775 0.099 Uiso 1 1 calc GR
C12B C 0.6691(7) 0.1431(6) 0.4566(4) 0.057(2) Uani 1 1 d .
H12D H 0.621674 0.105310 0.432576 0.085 Uiso 1 1 calc GR
H12E H 0.732257 0.111077 0.470695 0.085 Uiso 1 1 calc GR
H12F H 0.687814 0.192645 0.434072 0.085 Uiso 1 1 calc GR
O4 O 0.2447(11) 0.4058(8) 0.8290(4) 0.149(5) Uani 1 1 d .
H4 H 0.302161 0.378778 0.830310 0.224 Uiso 1 1 d R

loop_
_atom_site_aniso_label
_atom_site_aniso_U_11
_atom_site_aniso_U_22
_atom_site_aniso_U_33
_atom_site_aniso_U_23
_atom_site_aniso_U_13
_atom_site_aniso_U_12
Tb01 0.0454(2) 0.02682(18) 0.02830(18) 0.00211(13) -0.00032(14) 0.00154(14)
Tb02 0.0489(2) 0.02631(18) 0.03141(19) 0.00175(13) -0.00023(15) 0.00286(14)
Ni1 0.0461(5) 0.0321(5) 0.0311(5) 0.0045(4) 0.0002(4) -0.0002(4)
Ni2 0.0450(5) 0.0296(5) 0.0372(5) 0.0024(4) -0.0067(4) 0.0031(4)
O1 0.060(4) 0.034(3) 0.041(3) 0.008(2) 0.004(3) 0.007(3)
O1A 0.066(4) 0.043(3) 0.036(3) 0.003(2) 0.010(3) 0.008(3)
O1B 0.060(3) 0.031(3) 0.042(3) 0.003(2) 0.009(3) 0.012(2)
O1C 0.087(4) 0.031(3) 0.042(3) 0.000(2) 0.004(3) 0.005(3)
O1D 0.052(3) 0.052(4) 0.061(4) 0.010(3) 0.004(3) 0.013(3)
O1E 0.060(3) 0.047(3) 0.036(3) 0.003(2) 0.001(3) -0.009(3)
O1F 0.053(3) 0.041(3) 0.055(4) -0.002(3) -0.013(3) -0.003(3)
O2 0.042(3) 0.029(3) 0.035(3) 0.005(2) -0.002(2) 0.001(2)
O2A 0.047(3) 0.035(3) 0.034(3) 0.001(2) -0.008(2) 0.001(2)
O2B 0.053(3) 0.024(2) 0.031(3) 0.003(2) -0.004(2) 0.001(2)
O2C 0.084(4) 0.039(3) 0.030(3) -0.001(2) 0.005(3) 0.008(3)
O2D 0.058(4) 0.053(4) 0.050(4) 0.013(3) 0.010(3) 0.006(3)
O2E 0.055(3) 0.063(4) 0.038(3) -0.006(3) 0.006(3) -0.018(3)
O2F 0.052(3) 0.044(3) 0.059(4) -0.007(3) -0.010(3) 0.000(3)
O3 0.041(3) 0.035(3) 0.034(3) 0.005(2) -0.001(2) 0.004(2)
O3A 0.106(5) 0.150(7) 0.175(8) -0.054(6) 0.020(5) 0.020(5)
O3B 0.106(5) 0.150(7) 0.175(8) -0.054(6) 0.020(5) 0.020(5)
N1A 0.061(4) 0.036(4) 0.056(5) 0.011(3) -0.012(4) 0.003(3)
N1B 0.061(4) 0.036(4) 0.034(3) 0.006(3) 0.005(3) -0.001(3)
N2A 0.045(4) 0.045(4) 0.055(4) -0.001(3) -0.008(3) 0.012(3)
N2B 0.058(4) 0.045(4) 0.041(4) 0.003(3) 0.009(3) -0.004(3)
C1A 0.095(3) 0.067(3) 0.036(2) 0.0005(18) -0.010(2) 0.014(2)
C1B 0.047(4) 0.029(4) 0.041(4) -0.001(3) -0.012(3) 0.000(3)
C1C 0.058(5) 0.031(4) 0.042(5) -0.005(3) -0.003(4) -0.002(3)
C1D 0.056(5) 0.047(5) 0.050(5) 0.000(4) 0.007(4) 0.006(4)
C1E 0.051(5) 0.040(4) 0.044(5) -0.005(4) -0.004(4) -0.004(4)
C1F 0.046(5) 0.051(5) 0.044(5) -0.012(4) 0.000(4) 0.000(4)
C2A 0.095(3) 0.067(3) 0.036(2) 0.0005(18) -0.010(2) 0.014(2)
C2B 0.048(4) 0.036(4) 0.040(4) 0.003(3) -0.003(3) 0.002(3)
C2C 0.148(11) 0.045(5) 0.039(5) -0.005(4) -0.001(6) 0.029(6)
C2D 0.073(7) 0.105(10) 0.110(10) 0.044(8) 0.044(7) 0.043(7)
C2E 0.071(7) 0.111(9) 0.051(6) 0.000(6) -0.006(5) -0.036(6)
C2F 0.062(7) 0.070(7) 0.117(10) -0.036(7) -0.026(7) 0.005(5)
C3A 0.095(3) 0.067(3) 0.036(2) 0.0005(18) -0.010(2) 0.014(2)
C3B 0.074(6) 0.037(4) 0.059(6) -0.010(4) -0.001(5) 0.012(4)
C4A 0.095(3) 0.067(3) 0.036(2) 0.0005(18) -0.010(2) 0.014(2)
C4B 0.097(8) 0.029(4) 0.060(6) 0.002(4) -0.004(5) 0.006(5)
C5A 0.095(3) 0.067(3) 0.036(2) 0.0005(18) -0.010(2) 0.014(2)
C5B 0.080(7) 0.028(4) 0.066(6) 0.010(4) -0.011(5) -0.002(4)
C6A 0.095(3) 0.067(3) 0.036(2) 0.0005(18) -0.010(2) 0.014(2)
C6B 0.058(5) 0.022(3) 0.048(5) 0.012(3) -0.010(4) 0.002(3)
C7A 0.091(7) 0.059(6) 0.034(5) 0.016(4) -0.016(5) 0.010(5)
C7B 0.056(5) 0.037(4) 0.048(5) 0.012(4) -0.006(4) -0.008(4)
C8A 0.065(6) 0.037(4) 0.071(6) 0.008(4) -0.015(5) 0.011(4)
C8B 0.084(7) 0.060(6) 0.045(5) 0.015(4) 0.018(5) -0.001(5)
C9A 0.050(5) 0.059(6) 0.068(6) -0.005(5) -0.012(5) 0.020(4)
C9B 0.070(6) 0.054(5) 0.050(5) 0.007(4) 0.022(5) -0.007(5)
C10A 0.058(6) 0.099(9) 0.076(8) 0.010(7) 0.005(5) 0.017(6)
C10B 0.054(5) 0.061(6) 0.071(6) 0.004(5) 0.013(5) 0.011(5)
C11A 0.086(9) 0.119(12) 0.121(12) -0.028(10) -0.003(8) 0.011(9)
C11B 0.059(6) 0.094(9) 0.103(9) 0.010(8) 0.022(6) 0.013(6)
C12A 0.098(8) 0.056(6) 0.046(5) 0.001(4) 0.012(5) 0.019(5)
C12B 0.065(6) 0.050(5) 0.056(6) -0.009(4) 0.011(4) 0.015(4)
O4 0.204(13) 0.152(10) 0.094(7) -0.007(7) 0.027(8) -0.040(9)

loop_
_atom_type_symbol
_atom_type_description
_atom_type_scat_dispersion_real
_atom_type_scat_dispersion_imag
_atom_type_scat_source
C C 0.0033 0.0016 'International Tables Vol C Tables 4.2.6.8 and 6.1.1.4'
H H 0.0000 0.0000 'International Tables Vol C Tables 4.2.6.8 and 6.1.1.4'
N N 0.0061 0.0033 'International Tables Vol C Tables 4.2.6.8 and 6.1.1.4'
Ni Ni 0.3393 1.1124 'International Tables Vol C Tables 4.2.6.8 and 6.1.1.4'
O O 0.0106 0.0060 'International Tables Vol C Tables 4.2.6.8 and 6.1.1.4'
Tb Tb -0.1723 4.1537 'International Tables Vol C Tables 4.2.6.8 and 6.1.1.4'

loop_
_geom_angle_atom_site_label_1
_geom_angle_atom_site_label_2
_geom_angle_atom_site_label_3
_geom_angle
_geom_angle_site_symmetry_1
_geom_angle_site_symmetry_3
Ni1 Tb01 Tb02 57.506(18) . 3_666
O1 Tb01 Tb02 73.21(15) . 3_666
O1 Tb01 Ni1 109.47(16) . .
O1 Tb01 O1B 153.72(19) . .
O1 Tb01 O2 95.46(19) . .
O1 Tb01 O2B 144.58(19) . .
O1 Tb01 O2C 81.7(2) . .
O1 Tb01 O2D 87.2(2) . .
O1 Tb01 O2E 95.4(2) . .
O1 Tb01 O3 75.76(19) . .
O1B Tb01 Tb02 129.04(12) . 3_666
O1B Tb01 Ni1 95.82(12) . .
O2 Tb01 Tb02 35.95(13) . 3_666
O2 Tb01 Ni1 73.12(13) . .
O2 Tb01 O1B 98.71(17) . .
O2 Tb01 O2B 70.14(16) . .
O2 Tb01 O3 67.58(18) . .
O2B Tb01 Tb02 77.14(11) . 3_666
O2B Tb01 Ni1 36.10(12) . .
O2B Tb01 O1B 61.63(17) . .
O2C Tb01 Tb02 154.77(13) . 3_666
O2C Tb01 Ni1 137.24(15) . .
O2C Tb01 O1B 74.71(18) . .
O2C Tb01 O2 148.8(2) . .
O2C Tb01 O2B 127.30(17) . .
O2C Tb01 O3 139.56(19) . .
O2D Tb01 Tb02 99.94(15) . 3_666
O2D Tb01 Ni1 143.45(15) . .
O2D Tb01 O1B 76.02(19) . .
O2D Tb01 O2 73.1(2) . .
O2D Tb01 O2B 117.00(19) . .
O2D Tb01 O2C 75.7(2) . .
O2D Tb01 O3 134.9(2) . .
O2E Tb01 Tb02 112.25(15) . 3_666
O2E Tb01 Ni1 65.78(14) . .
O2E Tb01 O1B 88.4(2) . .
O2E Tb01 O2 138.80(19) . .
O2E Tb01 O2B 78.20(18) . .
O2E Tb01 O2C 72.3(2) . .
O2E Tb01 O2D 147.1(2) . .
O2E Tb01 O3 76.92(19) . .
O3 Tb01 Tb02 35.33(12) . 3_666
O3 Tb01 Ni1 34.81(12) . .
O3 Tb01 O1B 130.23(17) . .
O3 Tb01 O2B 68.84(16) . .
Ni2 Tb02 Tb01 57.200(17) 3_666 3_666
O1 Tb02 Tb01 74.72(15) . 3_666
O1 Tb02 Ni2 111.44(15) . 3_666
O1 Tb02 O1A 150.97(19) . 3_666
O1 Tb02 O1C 81.8(2) . .
O1 Tb02 O1D 86.0(2) . .
O1 Tb02 O2 77.40(19) . 3_666
O1 Tb02 O2A 147.19(19) . 3_666
O1 Tb02 O2F 95.7(2) . 3_666
O1 Tb02 O3 96.64(19) . 3_666
O1A Tb02 Tb01 129.15(13) 3_666 3_666
O1A Tb02 Ni2 96.85(12) 3_666 3_666
O1C Tb02 Tb01 156.42(14) . 3_666
O1C Tb02 Ni2 136.48(15) . 3_666
O1C Tb02 O1A 72.98(19) . 3_666
O1C Tb02 O2 139.9(2) . 3_666
O1C Tb02 O2A 125.47(18) . 3_666
O1D Tb02 Tb01 100.36(16) . 3_666
O1D Tb02 Ni2 143.22(16) . 3_666
O1D Tb02 O1A 74.4(2) . 3_666
O1D Tb02 O1C 76.1(2) . .
O1D Tb02 O2 135.1(2) . 3_666
O1D Tb02 O2A 116.0(2) . 3_666
O1D Tb02 O2F 147.3(2) . 3_666
O1D Tb02 O3 73.3(2) . 3_666
O2 Tb02 Tb01 35.10(12) 3_666 3_666
O2 Tb02 Ni2 35.08(11) 3_666 3_666
O2 Tb02 O1A 131.49(17) 3_666 3_666
O2 Tb02 O2A 69.85(17) 3_666 3_666
O2A Tb02 Tb01 77.36(12) 3_666 3_666
O2A Tb02 Ni2 36.83(13) 3_666 3_666
O2A Tb02 O1A 61.83(17) 3_666 3_666
O2F Tb02 Tb01 111.65(15) 3_666 3_666
O2F Tb02 Ni2 65.78(14) 3_666 3_666
O2F Tb02 O1A 89.9(2) 3_666 3_666
O2F Tb02 O1C 71.9(2) 3_666 .
O2F Tb02 O2 76.56(19) 3_666 3_666
O2F Tb02 O2A 78.86(19) 3_666 3_666
O2F Tb02 O3 138.37(18) 3_666 3_666
O3 Tb02 Tb01 36.34(13) 3_666 3_666
O3 Tb02 Ni2 72.69(12) 3_666 3_666
O3 Tb02 O1A 97.90(18) 3_666 3_666
O3 Tb02 O1C 149.3(2) 3_666 .
O3 Tb02 O2 67.73(17) 3_666 3_666
O3 Tb02 O2A 69.46(16) 3_666 3_666
O1E Ni1 Tb01 82.15(16) . .
O1E Ni1 O2A 172.6(2) . .
O1E Ni1 N2B 89.9(3) . .
O2A Ni1 Tb01 90.46(14) . .
O2B Ni1 Tb01 44.75(13) . .
O2B Ni1 O1E 92.6(2) . .
O2B Ni1 O2A 81.5(2) . .
O2B Ni1 N2B 172.7(2) . .
O3 Ni1 Tb01 43.27(15) . .
O3 Ni1 O1E 93.9(2) . .
O3 Ni1 O2A 81.2(2) . .
O3 Ni1 O2B 85.2(2) . .
O3 Ni1 N2B 101.5(2) . .
N1B Ni1 Tb01 133.1(2) . .
N1B Ni1 O1E 89.5(2) . .
N1B Ni1 O2A 95.0(2) . .
N1B Ni1 O2B 90.1(2) . .
N1B Ni1 O3 174.4(3) . .
N1B Ni1 N2B 83.0(3) . .
N2B Ni1 Tb01 142.50(19) . .
N2B Ni1 O2A 96.5(2) . .
O1F Ni2 Tb02 83.04(16) . 3_666
O1F Ni2 O2A 94.6(2) . .
O1F Ni2 O2B 173.6(2) . .
O1F Ni2 N2A 87.0(3) . .
O2 Ni2 Tb02 43.28(15) . 3_666
O2 Ni2 O1F 93.1(2) . .
O2 Ni2 O2A 85.8(2) . .
O2 Ni2 O2B 81.90(19) . .
O2 Ni2 N2A 101.6(3) . .
O2A Ni2 Tb02 45.24(14) . 3_666
O2A Ni2 O2B 81.17(19) . .
O2A Ni2 N2A 172.4(2) . .
O2B Ni2 Tb02 90.62(12) . 3_666
N1A Ni2 Tb02 132.4(2) . 3_666
N1A Ni2 O1F 87.5(3) . .
N1A Ni2 O2 175.4(3) . .
N1A Ni2 O2A 89.7(3) . .
N1A Ni2 O2B 97.2(2) . .
N1A Ni2 N2A 83.0(3) . .
N2A Ni2 Tb02 142.4(2) . 3_666
N2A Ni2 O2B 97.8(2) . .
Tb01 O1 H1 112(8) . .
Tb02 O1 Tb01 132.1(3) . .
Tb02 O1 H1 103(8) . .
C2A O1A Tb02 112.7(6) . 3_666
C2A O1A C12A 116.4(7) . .
C12A O1A Tb02 123.4(5) . 3_666
C2B O1B Tb01 116.6(5) . .
C2B O1B C12B 117.4(6) . .
C12B O1B Tb01 123.0(5) . .
C1C O1C Tb02 139.3(5) . .
C1D O1D Tb02 142.8(6) . .
C1E O1E Ni1 126.0(5) . .
C1F O1F Ni2 126.6(5) . .
Tb01 O2 Tb02 109.0(2) . 3_666
Tb01 O2 H2 116(6) . .
Tb02 O2 H2 124(6) 3_666 .
Ni2 O2 Tb01 107.0(2) . .
Ni2 O2 Tb02 101.6(2) . 3_666
Ni2 O2 H2 96(6) . .
Ni1 O2A Tb02 98.63(17) . 3_666
Ni2 O2A Tb02 97.9(2) . 3_666
Ni2 O2A Ni1 98.3(2) . .
C1A O2A Tb02 114.6(5) . 3_666
C1A O2A Ni1 124.7(6) . .
C1A O2A Ni2 117.8(6) . .
Ni1 O2B Tb01 99.15(18) . .
Ni1 O2B Ni2 99.0(2) . .
Ni2 O2B Tb01 97.84(18) . .
C1B O2B Tb01 119.1(4) . .
C1B O2B Ni1 118.9(5) . .
C1B O2B Ni2 118.6(4) . .
C1C O2C Tb01 140.2(5) . .
C1D O2D Tb01 140.3(6) . .
C1E O2E Tb01 140.0(5) . .
C1F O2F Tb02 137.7(5) . 3_666
Tb01 O3 H3 112(5) . .
Tb02 O3 Tb01 108.3(2) 3_666 .
Tb02 O3 H3 115(5) 3_666 .
Ni1 O3 Tb01 101.9(2) . .
Ni1 O3 Tb02 108.0(2) . 3_666
Ni1 O3 H3 110(5) . .
C11A O3A H3A 109.7 . .
C11B O3B H3B 109.6 . .
C7A N1A Ni2 122.4(6) . .
C7A N1A C8A 122.1(8) . .
C8A N1A Ni2 112.1(6) . .
C7B N1B Ni1 125.0(6) . .
C7B N1B C8B 121.1(7) . .
C8B N1B Ni1 112.3(5) . .
Ni2 N2A H2A 107.6 . .
C9A N2A Ni2 105.3(6) . .
C9A N2A H2A 107.6 . .
C10A N2A Ni2 114.3(6) . .
C10A N2A H2A 107.6 . .
C10A N2A C9A 114.1(7) . .
Ni1 N2B H2B 108.2 . .
C9B N2B Ni1 105.3(5) . .
C9B N2B H2B 108.2 . .
C9B N2B C10B 112.5(7) . .
C10B N2B Ni1 114.4(5) . .
C10B N2B H2B 108.2 . .
O2A C1A C2A 117.5(8) . .
O2A C1A C6A 123.6(9) . .
C2A C1A C6A 118.8(9) . .
O2B C1B C2B 116.9(7) . .
O2B C1B C6B 125.4(7) . .
C2B C1B C6B 117.7(7) . .
O1C C1C O2C 125.8(7) . .
O1C C1C C2C 116.6(7) . .
O2C C1C C2C 117.5(7) . .
O1D C1D C2D 117.9(8) . .
O2D C1D O1D 124.6(8) . .
O2D C1D C2D 117.4(8) . .
O1E C1E C2E 117.5(8) . .
O2E C1E O1E 125.0(7) . .
O2E C1E C2E 117.5(8) . .
O1F C1F C2F 115.6(8) . .
O2F C1F O1F 126.9(8) . .
O2F C1F C2F 117.5(8) . .
O1A C2A C1A 114.3(8) . .
C3A C2A O1A 124.1(9) . .
C3A C2A C1A 121.5(9) . .
O1B C2B C1B 114.7(7) . .
O1B C2B C3B 124.2(8) . .
C3B C2B C1B 121.2(8) . .
C1C C2C H2CA 109.5 . .
C1C C2C H2CB 109.5 . .
C1C C2C H2CC 109.5 . .
H2CA C2C H2CB 109.5 . .
H2CA C2C H2CC 109.5 . .
H2CB C2C H2CC 109.5 . .
C1D C2D H2DA 109.5 . .
C1D C2D H2DB 109.5 . .
C1D C2D H2DC 109.5 . .
H2DA C2D H2DB 109.5 . .
H2DA C2D H2DC 109.5 . .
H2DB C2D H2DC 109.5 . .
C1E C2E H2EA 110.1 . .
C1E C2E H2EB 108.3 . .
C1E C2E H2EC 110.0 . .
H2EA C2E H2EB 109.5 . .
H2EA C2E H2EC 109.5 . .
H2EB C2E H2EC 109.5 . .
C1F C2F H2FA 109.5 . .
C1F C2F H2FB 109.5 . .
C1F C2F H2FC 109.5 . .
H2FA C2F H2FB 109.5 . .
H2FA C2F H2FC 109.5 . .
H2FB C2F H2FC 109.5 . .
C2A C3A H3AA 119.9 . .
C2A C3A C4A 120.2(10) . .
C4A C3A H3AA 119.9 . .
C2B C3B H3BA 119.9 . .
C2B C3B C4B 120.2(9) . .
C4B C3B H3BA 119.9 . .
C3A C4A H4A 120.1 . .
C5A C4A C3A 119.8(9) . .
C5A C4A H4A 120.1 . .
C3B C4B H4B 120.3 . .
C5B C4B C3B 119.4(8) . .
C5B C4B H4B 120.3 . .
C4A C5A H5A 119.2 . .
C4A C5A C6A 121.6(9) . .
C6A C5A H5A 119.2 . .
C4B C5B H5B 119.3 . .
C4B C5B C6B 121.4(9) . .
C6B C5B H5B 119.3 . .
C1A C6A C5A 118.0(10) . .
C1A C6A C7A 124.6(9) . .
C5A C6A C7A 117.1(8) . .
C1B C6B C7B 123.1(7) . .
C5B C6B C1B 120.2(9) . .
C5B C6B C7B 116.7(8) . .
N1A C7A C6A 127.2(8) . .
N1A C7A H7A 116.4 . .
C6A C7A H7A 116.4 . .
N1B C7B C6B 126.5(7) . .
N1B C7B H7B 116.8 . .
C6B C7B H7B 116.8 . .
N1A C8A H8AA 110.2 . .
N1A C8A H8AB 110.2 . .
N1A C8A C9A 107.7(7) . .
H8AA C8A H8AB 108.5 . .
C9A C8A H8AA 110.2 . .
C9A C8A H8AB 110.2 . .
N1B C8B H8BA 110.2 . .
N1B C8B H8BB 110.2 . .
N1B C8B C9B 107.7(7) . .
H8BA C8B H8BB 108.5 . .
C9B C8B H8BA 110.2 . .
C9B C8B H8BB 110.2 . .
N2A C9A H9AA 109.6 . .
N2A C9A H9AB 109.6 . .
C8A C9A N2A 110.2(7) . .
C8A C9A H9AA 109.6 . .
C8A C9A H9AB 109.6 . .
H9AA C9A H9AB 108.1 . .
N2B C9B C8B 108.8(7) . .
N2B C9B H9BA 109.9 . .
N2B C9B H9BB 109.9 . .
C8B C9B H9BA 109.9 . .
C8B C9B H9BB 109.9 . .
H9BA C9B H9BB 108.3 . .
N2A C10A H10A 108.2 . .
N2A C10A H10B 108.2 . .
H10A C10A H10B 107.3 . .
C11A C10A N2A 116.4(11) . .
C11A C10A H10A 108.2 . .
C11A C10A H10B 108.2 . .
N2B C10B H10C 107.9 . .
N2B C10B H10D 107.9 . .
H10C C10B H10D 107.2 . .
C11B C10B N2B 117.6(9) . .
C11B C10B H10C 107.9 . .
C11B C10B H10D 107.9 . .
O3A C11A H11A 109.9 . .
O3A C11A H11B 109.9 . .
C10A C11A O3A 108.7(11) . .
C10A C11A H11A 109.9 . .
C10A C11A H11B 109.9 . .
H11A C11A H11B 108.3 . .
O3B C11B C10B 112.1(10) . .
O3B C11B H11C 109.2 . .
O3B C11B H11D 109.2 . .
C10B C11B H11C 109.2 . .
C10B C11B H11D 109.2 . .
H11C C11B H11D 107.9 . .
O1A C12A H12A 109.5 . .
O1A C12A H12B 109.5 . .
O1A C12A H12C 109.5 . .
H12A C12A H12B 109.5 . .
H12A C12A H12C 109.5 . .
H12B C12A H12C 109.5 . .
O1B C12B H12D 109.5 . .
O1B C12B H12E 109.5 . .
O1B C12B H12F 109.5 . .
H12D C12B H12E 109.5 . .
H12D C12B H12F 109.5 . .
H12E C12B H12F 109.5 . .

loop_
_geom_bond_atom_site_label_1
_geom_bond_atom_site_label_2
_geom_bond_distance
_geom_bond_site_symmetry_2
Tb01 Tb02 3.8910(5) 3_666
Tb01 Ni1 3.4675(10) .
Tb01 O1 2.259(5) .
Tb01 O1B 2.591(5) .
Tb01 O2 2.365(5) .
Tb01 O2B 2.473(5) .
Tb01 O2C 2.363(5) .
Tb01 O2D 2.341(6) .
Tb01 O2E 2.327(6) .
Tb01 O3 2.429(5) .
Tb02 Tb01 3.8911(5) 3_666
Tb02 Ni2 3.4509(10) 3_666
Tb02 O1 2.253(6) .
Tb02 O1A 2.570(6) 3_666
Tb02 O1C 2.371(5) .
Tb02 O1D 2.327(6) .
Tb02 O2 2.415(5) 3_666
Tb02 O2A 2.474(5) 3_666
Tb02 O2F 2.353(6) 3_666
Tb02 O3 2.370(5) 3_666
Ni1 O1E 2.081(6) .
Ni1 O2A 2.214(5) .
Ni1 O2B 2.070(5) .
Ni1 O3 2.023(5) .
Ni1 N1B 2.002(6) .
Ni1 N2B 2.130(7) .
Ni2 Tb02 3.4509(10) 3_666
Ni2 O1F 2.040(5) .
Ni2 O2 2.025(5) .
Ni2 O2A 2.089(5) .
Ni2 O2B 2.213(5) .
Ni2 N1A 2.017(7) .
Ni2 N2A 2.122(7) .
O1 H1 0.850(2) .
O1A Tb02 2.570(6) 3_666
O1A C2A 1.368(10) .
O1A C12A 1.487(10) .
O1B C2B 1.375(9) .
O1B C12B 1.420(10) .
O1C C1C 1.244(9) .
O1D C1D 1.259(10) .
O1E C1E 1.269(9) .
O1F C1F 1.254(10) .
O2 Tb02 2.415(5) 3_666
O2 H2 0.850(2) .
O2A Tb02 2.474(5) 3_666
O2A C1A 1.368(10) .
O2B C1B 1.353(8) .
O2C C1C 1.245(9) .
O2D C1D 1.237(10) .
O2E C1E 1.245(10) .
O2F Tb02 2.353(6) 3_666
O2F C1F 1.252(10) .
O3 Tb02 2.370(5) 3_666
O3 H3 0.850(2) .
O3A H3A 0.8193 .
O3A C11A 1.445(11) .
O3B H3B 0.8200 .
O3B C11B 1.445(11) .
N1A C7A 1.263(12) .
N1A C8A 1.478(11) .
N1B C7B 1.263(10) .
N1B C8B 1.469(11) .
N2A H2A 1.0000 .
N2A C9A 1.494(11) .
N2A C10A 1.484(13) .
N2B H2B 1.0000 .
N2B C9B 1.487(11) .
N2B C10B 1.498(11) .
C1A C2A 1.397(14) .
C1A C6A 1.401(13) .
C1B C2B 1.406(11) .
C1B C6B 1.410(11) .
C1C C2C 1.503(11) .
C1D C2D 1.525(13) .
C1E C2E 1.504(12) .
C1F C2F 1.494(13) .
C2A C3A 1.365(13) .
C2B C3B 1.386(11) .
C2C H2CA 0.9800 .
C2C H2CB 0.9800 .
C2C H2CC 0.9800 .
C2D H2DA 0.9800 .
C2D H2DB 0.9800 .
C2D H2DC 0.9800 .
C2E H2EA 0.9592 .
C2E H2EB 0.9600 .
C2E H2EC 0.9595 .
C2F H2FA 0.9800 .
C2F H2FB 0.9800 .
C2F H2FC 0.9800 .
C3A H3AA 0.9500 .
C3A C4A 1.379(13) .
C3B H3BA 0.9500 .
C3B C4B 1.394(14) .
C4A H4A 0.9500 .
C4A C5A 1.358(14) .
C4B H4B 0.9500 .
C4B C5B 1.372(14) .
C5A H5A 0.9500 .
C5A C6A 1.419(12) .
C5B H5B 0.9500 .
C5B C6B 1.390(11) .
C6A C7A 1.453(14) .
C6B C7B 1.465(12) .
C7A H7A 0.9500 .
C7B H7B 0.9500 .
C8A H8AA 0.9900 .
C8A H8AB 0.9900 .
C8A C9A 1.487(14) .
C8B H8BA 0.9900 .
C8B H8BB 0.9900 .
C8B C9B 1.513(13) .
C9A H9AA 0.9900 .
C9A H9AB 0.9900 .
C9B H9BA 0.9900 .
C9B H9BB 0.9900 .
C10A H10A 0.9900 .
C10A H10B 0.9900 .
C10A C11A 1.445(16) .
C10B H10C 0.9900 .
C10B H10D 0.9900 .
C10B C11B 1.462(14) .
C11A H11A 0.9900 .
C11A H11B 0.9900 .
C11B H11C 0.9900 .
C11B H11D 0.9900 .
C12A H12A 0.9800 .
C12A H12B 0.9800 .
C12A H12C 0.9800 .
C12B H12D 0.9800 .
C12B H12E 0.9800 .
C12B H12F 0.9800 .
O4 H4 0.8499 .

loop_
_geom_torsion_atom_site_label_1
_geom_torsion_atom_site_label_2
_geom_torsion_atom_site_label_3
_geom_torsion_atom_site_label_4
_geom_torsion
_geom_torsion_site_symmetry_1
Tb01 O1B C2B C1B -20.3(8) .
Tb01 O1B C2B C3B 158.7(7) .
Tb01 O2B C1B C2B 31.2(8) .
Tb01 O2B C1B C6B -151.6(6) .
Tb01 O2C C1C O1C -19.1(16) .
Tb01 O2C C1C C2C 162.9(8) .
Tb01 O2D C1D O1D 10.7(15) .
Tb01 O2D C1D C2D -170.3(8) .
Tb01 O2E C1E O1E -12.1(15) .
Tb01 O2E C1E C2E 168.8(8) .
Tb02 O1A C2A C1A -33.5(11) 3_666
Tb02 O1A C2A C3A 144.0(10) 3_666
Tb02 O1C C1C O2C 20.7(15) .
Tb02 O1C C1C C2C -161.4(8) .
Tb02 O1D C1D O2D -11.5(16) .
Tb02 O1D C1D C2D 169.5(8) .
Tb02 O2A C1A C2A 32.9(12) 3_666
Tb02 O2A C1A C6A -145.2(10) 3_666
Tb02 O2F C1F O1F -0.1(16) 3_666
Tb02 O2F C1F C2F 178.3(8) 3_666
Ni1 O1E C1E O2E 13.9(12) .
Ni1 O1E C1E C2E -166.9(7) .
Ni1 O2A C1A C2A -88.3(11) .
Ni1 O2A C1A C6A 93.6(12) .
Ni1 O2B C1B C2B 152.2(5) .
Ni1 O2B C1B C6B -30.6(9) .
Ni1 N1B C7B C6B 11.8(12) .
Ni1 N1B C8B C9B 36.2(9) .
Ni1 N2B C9B C8B 42.9(8) .
Ni1 N2B C10B C11B 176.3(8) .
Ni2 O1F C1F O2F 1.4(14) .
Ni2 O1F C1F C2F -177.0(8) .
Ni2 O2A C1A C2A 147.3(9) .
Ni2 O2A C1A C6A -30.8(14) .
Ni2 O2B C1B C2B -87.5(7) .
Ni2 O2B C1B C6B 89.6(8) .
Ni2 N1A C7A C6A 13.5(16) .
Ni2 N1A C8A C9A 35.3(8) .
Ni2 N2A C9A C8A 42.3(8) .
Ni2 N2A C10A C11A 175.8(9) .
O1A C2A C3A C4A -176.9(10) .
O1B C2B C3B C4B -178.0(8) .
O2A C1A C2A O1A 1.7(15) .
O2A C1A C2A C3A -175.9(10) .
O2A C1A C6A C5A 174.3(10) .
O2A C1A C6A C7A 0.5(19) .
O2B C1B C2B O1B -5.7(10) .
O2B C1B C2B C3B 175.2(7) .
O2B C1B C6B C5B -175.1(7) .
O2B C1B C6B C7B 5.5(12) .
N1A C8A C9A N2A -51.9(10) .
N1B C8B C9B N2B -53.0(10) .
N2A C10A C11A O3A 55.9(16) .
N2B C10B C11B O3B 61.8(14) .
C1A C2A C3A C4A 0.4(19) .
C1A C6A C7A N1A 10.7(19) .
C1B C2B C3B C4B 1.0(14) .
C1B C6B C7B N1B 6.2(13) .
C2A C1A C6A C5A -3.8(17) .
C2A C1A C6A C7A -177.6(11) .
C2A C3A C4A C5A -1.6(18) .
C2B C1B C6B C5B 2.1(11) .
C2B C1B C6B C7B -177.4(7) .
C2B C3B C4B C5B 0.3(15) .
C3A C4A C5A C6A 0.0(18) .
C3B C4B C5B C6B -0.3(15) .
C4A C5A C6A C1A 2.7(18) .
C4A C5A C6A C7A 177.0(11) .
C4B C5B C6B C1B -0.9(14) .
C4B C5B C6B C7B 178.6(8) .
C5A C6A C7A N1A -163.2(11) .
C5B C6B C7B N1B -173.2(8) .
C6A C1A C2A O1A 179.9(10) .
C6A C1A C2A C3A 2.3(18) .
C6B C1B C2B O1B 176.9(6) .
C6B C1B C2B C3B -2.1(12) .
C7A N1A C8A C9A -124.3(10) .
C7B N1B C8B C9B -129.8(9) .
C8A N1A C7A C6A 171.0(10) .
C8B N1B C7B C6B 176.0(8) .
C9A N2A C10A C11A 54.4(13) .
C9B N2B C10B C11B 56.2(12) .
C10A N2A C9A C8A 168.5(8) .
C10B N2B C9B C8B 168.1(8) .
C12A O1A C2A C1A 175.7(10) .
C12A O1A C2A C3A -6.9(15) .
C12B O1B C2B C1B 178.4(7) .
C12B O1B C2B C3B -2.5(12) .
